data_1556390
loop_
_publ_author_name
'Zhang, Shaoguang'
'Zhan, Ming'
'Wang, Qifeng'
'Wang, Chao'
'Zhang, Wen-Xiong'
'Xi, Zhenfeng'

_publ_section_title
;
 Synthesis of semibullvalene derivatives via Co2(CO)8-mediated
 cyclodimerization of 1,4-dilithio-1,3-butadienes
;
_journal_issue 2
_journal_name_full 'Org. Chem. Front.'
_journal_page_first 130
_journal_paper_doi 10.1039/C3QO00019B
_journal_volume 1
_journal_year 2014
_chemical_formula_moiety 'C34 H24 O2'
_chemical_formula_sum 'C34 H24 O2'
_chemical_formula_weight 464.53
_space_group_IT_number 14
_space_group_name_Hall '-P 2ybc'
_space_group_name_H-M_alt 'P 1 21/c 1'
_symmetry_cell_setting monoclinic
_symmetry_space_group_name_H-M 'P 1 21/c 1'
_atom_sites_solution_hydrogens geom
_atom_sites_solution_primary direct
_atom_sites_solution_secondary difmap
_audit_creation_method SHELXL-97
_cell_angle_alpha 90.00
_cell_angle_beta 102.84(3)
_cell_angle_gamma 90.00
_cell_formula_units_Z 4
_cell_length_a 11.409(2)
_cell_length_b 8.8005(18)
_cell_length_c 24.458(5)
_cell_measurement_reflns_used 6851
_cell_measurement_temperature 173(2)
_cell_measurement_theta_max 27.4797
_cell_measurement_theta_min 1.7080
_cell_volume 2394.3(9)
_computing_cell_refinement 'CrystalClear (Rigaku Inc., 2008)'
_computing_data_collection 'CrystalClear (Rigaku Inc., 2008)'
_computing_data_reduction 'CrystalClear (Rigaku Inc., 2008)'
_computing_molecular_graphics
;
 Mercury: visualization and analysis of crystal structures, C. F. Macrae,
 P. R. Edgington, P. McCabe, E. Pidcock, G. P. Shields, R. Taylor,
 M. Towler and J. van de Streek, J. Appl. Cryst., 39, 453-457, 2006.
;
_computing_publication_material 'SHELX-97 (Sheldrick, 2008)'
_computing_structure_refinement 'SHELX-97 (Sheldrick, 2008)'
_computing_structure_solution 'SHELX-97 (Sheldrick, 2008)'
_diffrn_ambient_temperature 173(2)
_diffrn_detector_area_resol_mean 28.5714
_diffrn_measured_fraction_theta_full 0.981
_diffrn_measured_fraction_theta_max 0.981
_diffrn_measurement_device_type 'Saturn724+ CCD'
_diffrn_measurement_method '\w scans at fixed \c = 45\%'
_diffrn_radiation_monochromator graphite
_diffrn_radiation_source 'fine-focus sealed tube'
_diffrn_radiation_type MoK\a
_diffrn_radiation_wavelength 0.71073
_diffrn_reflns_av_R_equivalents 0.0443
_diffrn_reflns_av_sigmaI/netI 0.0488
_diffrn_reflns_limit_h_max 12
_diffrn_reflns_limit_h_min -14
_diffrn_reflns_limit_k_max 11
_diffrn_reflns_limit_k_min -11
_diffrn_reflns_limit_l_max 31
_diffrn_reflns_limit_l_min -31
_diffrn_reflns_number 15719
_diffrn_reflns_theta_full 27.47
_diffrn_reflns_theta_max 27.47
_diffrn_reflns_theta_min 2.95
_exptl_absorpt_coefficient_mu 0.079
_exptl_absorpt_correction_T_max 1.0000
_exptl_absorpt_correction_T_min 0.6771
_exptl_absorpt_correction_type multi-scan
_exptl_absorpt_process_details 'CrystalClear (Rigaku Inc., 2008)'
_exptl_crystal_colour Colorless
_exptl_crystal_density_diffrn 1.289
_exptl_crystal_density_method 'not measured'
_exptl_crystal_description block
_exptl_crystal_F_000 976
_exptl_crystal_size_max 0.34
_exptl_crystal_size_mid 0.26
_exptl_crystal_size_min 0.24
_refine_diff_density_max 0.175
_refine_diff_density_min -0.155
_refine_diff_density_rms 0.039
_refine_ls_extinction_method none
_refine_ls_goodness_of_fit_ref 1.217
_refine_ls_hydrogen_treatment constr
_refine_ls_matrix_type full
_refine_ls_number_parameters 325
_refine_ls_number_reflns 5384
_refine_ls_number_restraints 0
_refine_ls_restrained_S_all 1.217
_refine_ls_R_factor_all 0.0870
_refine_ls_R_factor_gt 0.0744
_refine_ls_shift/su_max 0.000
_refine_ls_shift/su_mean 0.000
_refine_ls_structure_factor_coef Fsqd
_refine_ls_weighting_details 'calc w=1/[\s^2^(Fo^2^)+(0.0279P)^2^+1.1828P] where P=(Fo^2^+2Fc^2^)/3'
_refine_ls_weighting_scheme calc
_refine_ls_wR_factor_gt 0.1312
_refine_ls_wR_factor_ref 0.1370
_reflns_number_gt 4713
_reflns_number_total 5384
_reflns_threshold_expression >2sigma(I)
_cod_data_source_file c3qo00019b.txt
_cod_data_source_block a
_cod_original_cell_volume 2394.3(8)
_cod_original_sg_symbol_H-M P2(1)/c
_cod_database_code 1556390

loop_
_symmetry_equiv_pos_as_xyz
'x, y, z'
'-x, y+1/2, -z+1/2'
'-x, -y, -z'
'x, -y-1/2, z-1/2'

loop_
_atom_site_label
_atom_site_type_symbol
_atom_site_fract_x
_atom_site_fract_y
_atom_site_fract_z
_atom_site_U_iso_or_equiv
_atom_site_adp_type
_atom_site_occupancy
_atom_site_symmetry_multiplicity
_atom_site_calc_flag
_atom_site_refinement_flags
O1 O 0.60671(14) 0.65197(16) 0.09054(6) 0.0386(4) Uani 1 1 d .
O2 O 0.41420(15) 0.07522(19) 0.06175(7) 0.0497(4) Uani 1 1 d .
C1 C 0.5148(2) 0.1261(2) 0.06367(9) 0.0351(5) Uani 1 1 d .
C2 C 0.6275(2) 0.0421(2) 0.07446(9) 0.0357(5) Uani 1 1 d .
H2 H 0.6340 -0.0642 0.0811 0.043 Uiso 1 1 calc R
C3 C 0.72127(19) 0.1342(2) 0.07382(8) 0.0298(4) Uani 1 1 d .
C4 C 0.8463(2) 0.0846(2) 0.07835(8) 0.0330(5) Uani 1 1 d .
C5 C 0.8701(2) -0.0620(3) 0.06151(10) 0.0431(6) Uani 1 1 d .
H5 H 0.8056 -0.1306 0.0486 0.052 Uiso 1 1 calc R
C6 C 0.9869(2) -0.1078(3) 0.06346(11) 0.0518(7) Uani 1 1 d .
H6 H 1.0020 -0.2076 0.0519 0.062 Uiso 1 1 calc R
C7 C 1.0818(2) -0.0096(3) 0.08213(10) 0.0493(6) Uani 1 1 d .
H7 H 1.1618 -0.0413 0.0831 0.059 Uiso 1 1 calc R
C8 C 1.0597(2) 0.1345(3) 0.09926(10) 0.0443(6) Uani 1 1 d .
H8 H 1.1248 0.2019 0.1127 0.053 Uiso 1 1 calc R
C9 C 0.9432(2) 0.1813(3) 0.09700(10) 0.0392(5) Uani 1 1 d .
H9 H 0.9290 0.2816 0.1084 0.047 Uiso 1 1 calc R
C10 C 0.68299(18) 0.3002(2) 0.06316(8) 0.0282(4) Uani 1 1 d .
C11 C 0.72470(18) 0.3643(2) 0.01243(8) 0.0289(4) Uani 1 1 d .
C12 C 0.69994(19) 0.2835(2) -0.03782(9) 0.0337(5) Uani 1 1 d .
H12 H 0.6555 0.1915 -0.0404 0.040 Uiso 1 1 calc R
C13 C 0.7397(2) 0.3363(3) -0.08417(9) 0.0379(5) Uani 1 1 d .
H13 H 0.7214 0.2807 -0.1183 0.045 Uiso 1 1 calc R
C14 C 0.8055(2) 0.4691(3) -0.08086(9) 0.0413(6) Uani 1 1 d .
H14 H 0.8345 0.5036 -0.1122 0.050 Uiso 1 1 calc R
C15 C 0.8287(2) 0.5505(3) -0.03189(10) 0.0477(6) Uani 1 1 d .
H15 H 0.8726 0.6429 -0.0297 0.057 Uiso 1 1 calc R
C16 C 0.7887(2) 0.4995(3) 0.01457(9) 0.0401(5) Uani 1 1 d .
H16 H 0.8052 0.5576 0.0481 0.048 Uiso 1 1 calc R
C17 C 0.71694(18) 0.4079(2) 0.11575(8) 0.0279(4) Uani 1 1 d .
H17 H 0.7986 0.4553 0.1225 0.033 Uiso 1 1 calc R
C18 C 0.61009(19) 0.5181(2) 0.09999(8) 0.0308(5) Uani 1 1 d .
C19 C 0.51124(19) 0.3998(2) 0.09999(8) 0.0313(5) Uani 1 1 d .
H19 H 0.4269 0.4390 0.0928 0.038 Uiso 1 1 calc R
C20 C 0.54205(19) 0.2920(2) 0.05474(8) 0.0313(5) Uani 1 1 d .
H20 H 0.5013 0.3261 0.0162 0.038 Uiso 1 1 calc R
C21 C 0.68329(18) 0.3360(2) 0.16644(8) 0.0284(4) Uani 1 1 d .
C22 C 0.77538(18) 0.2780(2) 0.21427(8) 0.0300(4) Uani 1 1 d .
C23 C 0.8720(2) 0.3692(3) 0.23982(9) 0.0371(5) Uani 1 1 d .
H23 H 0.8791 0.4688 0.2259 0.045 Uiso 1 1 calc R
C24 C 0.9576(2) 0.3168(3) 0.28511(10) 0.0453(6) Uani 1 1 d .
H24 H 1.0217 0.3812 0.3028 0.054 Uiso 1 1 calc R
C25 C 0.9496(2) 0.1712(3) 0.30448(10) 0.0485(6) Uani 1 1 d .
H25 H 1.0081 0.1350 0.3357 0.058 Uiso 1 1 calc R
C26 C 0.8564(2) 0.0778(3) 0.27852(9) 0.0444(6) Uani 1 1 d .
H26 H 0.8522 -0.0236 0.2913 0.053 Uiso 1 1 calc R
C27 C 0.7695(2) 0.1308(3) 0.23427(9) 0.0367(5) Uani 1 1 d .
H27 H 0.7050 0.0663 0.2172 0.044 Uiso 1 1 calc R
C28 C 0.56187(19) 0.3352(2) 0.15814(8) 0.0305(4) Uani 1 1 d .
C29 C 0.48703(19) 0.2956(2) 0.19818(9) 0.0319(5) Uani 1 1 d .
C30 C 0.5260(2) 0.3289(3) 0.25508(9) 0.0393(5) Uani 1 1 d .
H30 H 0.6025 0.3748 0.2682 0.047 Uiso 1 1 calc R
C31 C 0.4551(2) 0.2963(3) 0.29271(10) 0.0435(6) Uani 1 1 d .
H31 H 0.4827 0.3202 0.3313 0.052 Uiso 1 1 calc R
C32 C 0.3437(2) 0.2286(3) 0.27409(10) 0.0452(6) Uani 1 1 d .
H32 H 0.2951 0.2049 0.2998 0.054 Uiso 1 1 calc R
C33 C 0.3043(2) 0.1961(3) 0.21805(10) 0.0461(6) Uani 1 1 d .
H33 H 0.2278 0.1499 0.2052 0.055 Uiso 1 1 calc R
C34 C 0.3742(2) 0.2294(3) 0.18010(10) 0.0397(5) Uani 1 1 d .
H34 H 0.3451 0.2070 0.1415 0.048 Uiso 1 1 calc R

loop_
_atom_site_aniso_label
_atom_site_aniso_U_11
_atom_site_aniso_U_22
_atom_site_aniso_U_33
_atom_site_aniso_U_23
_atom_site_aniso_U_13
_atom_site_aniso_U_12
O1 0.0527(10) 0.0261(8) 0.0370(8) 0.0027(6) 0.0098(7) 0.0016(7)
O2 0.0419(10) 0.0426(9) 0.0652(11) -0.0107(9) 0.0136(8) -0.0152(8)
C1 0.0390(13) 0.0334(11) 0.0324(11) -0.0075(9) 0.0070(9) -0.0097(10)
C2 0.0448(14) 0.0247(10) 0.0378(11) -0.0008(9) 0.0096(10) -0.0043(9)
C3 0.0388(12) 0.0252(10) 0.0250(10) -0.0005(8) 0.0060(9) 0.0005(9)
C4 0.0406(13) 0.0286(10) 0.0286(10) 0.0035(8) 0.0054(9) 0.0037(9)
C5 0.0476(15) 0.0360(12) 0.0420(13) -0.0029(10) 0.0021(11) 0.0057(11)
C6 0.0559(17) 0.0472(15) 0.0490(14) -0.0064(12) 0.0045(12) 0.0201(13)
C7 0.0438(15) 0.0583(16) 0.0447(14) 0.0079(12) 0.0074(11) 0.0149(13)
C8 0.0371(14) 0.0473(14) 0.0468(13) 0.0101(11) 0.0056(11) 0.0034(11)
C9 0.0395(13) 0.0311(11) 0.0464(13) 0.0009(10) 0.0080(10) 0.0033(10)
C10 0.0304(11) 0.0264(10) 0.0265(10) 0.0001(8) 0.0037(8) -0.0012(8)
C11 0.0308(11) 0.0256(10) 0.0297(10) 0.0018(8) 0.0053(8) 0.0025(8)
C12 0.0372(12) 0.0284(10) 0.0336(11) -0.0008(9) 0.0042(9) 0.0023(9)
C13 0.0485(14) 0.0386(12) 0.0270(10) -0.0034(9) 0.0093(10) 0.0098(10)
C14 0.0465(14) 0.0454(13) 0.0356(12) 0.0063(10) 0.0169(11) 0.0038(11)
C15 0.0610(17) 0.0441(14) 0.0409(13) 0.0015(11) 0.0179(12) -0.0155(12)
C16 0.0542(15) 0.0352(12) 0.0316(11) -0.0028(9) 0.0110(10) -0.0115(11)
C17 0.0318(11) 0.0241(10) 0.0268(10) 0.0009(8) 0.0044(8) -0.0033(8)
C18 0.0409(12) 0.0302(11) 0.0204(9) -0.0006(8) 0.0047(8) 0.0008(9)
C19 0.0320(12) 0.0288(10) 0.0330(10) 0.0022(9) 0.0069(9) 0.0005(9)
C20 0.0335(12) 0.0311(10) 0.0281(10) 0.0008(8) 0.0041(9) -0.0002(9)
C21 0.0338(12) 0.0226(9) 0.0287(10) 0.0013(8) 0.0065(9) -0.0009(8)
C22 0.0325(12) 0.0313(10) 0.0269(10) -0.0002(8) 0.0083(9) 0.0021(9)
C23 0.0373(13) 0.0382(12) 0.0341(11) 0.0012(9) 0.0041(10) -0.0030(10)
C24 0.0364(13) 0.0596(16) 0.0370(12) -0.0022(11) 0.0014(10) -0.0018(11)
C25 0.0477(15) 0.0621(17) 0.0311(12) 0.0030(12) -0.0009(11) 0.0168(13)
C26 0.0603(16) 0.0391(13) 0.0333(12) 0.0083(10) 0.0093(11) 0.0094(12)
C27 0.0448(13) 0.0344(11) 0.0305(10) 0.0030(9) 0.0074(10) 0.0003(10)
C28 0.0349(12) 0.0265(10) 0.0297(10) 0.0000(8) 0.0065(9) 0.0000(9)
C29 0.0336(12) 0.0293(10) 0.0329(11) 0.0044(9) 0.0076(9) 0.0034(9)
C30 0.0388(13) 0.0424(13) 0.0373(12) -0.0021(10) 0.0100(10) -0.0033(10)
C31 0.0457(15) 0.0518(15) 0.0335(11) 0.0048(11) 0.0099(10) 0.0059(12)
C32 0.0402(14) 0.0559(15) 0.0423(13) 0.0157(12) 0.0154(11) 0.0051(12)
C33 0.0360(13) 0.0560(15) 0.0456(13) 0.0127(12) 0.0079(11) -0.0056(11)
C34 0.0369(13) 0.0450(13) 0.0361(11) 0.0083(10) 0.0061(10) -0.0013(10)

loop_
_atom_type_symbol
_atom_type_description
_atom_type_scat_dispersion_real
_atom_type_scat_dispersion_imag
_atom_type_scat_source
C C 0.0033 0.0016 'International Tables Vol C Tables 4.2.6.8 and 6.1.1.4'
H H 0.0000 0.0000 'International Tables Vol C Tables 4.2.6.8 and 6.1.1.4'
O O 0.0106 0.0060 'International Tables Vol C Tables 4.2.6.8 and 6.1.1.4'

loop_
_geom_angle_atom_site_label_1
_geom_angle_atom_site_label_2
_geom_angle_atom_site_label_3
_geom_angle
O2 C1 C2 127.2(2)
O2 C1 C20 124.5(2)
C2 C1 C20 108.25(18)
C3 C2 C1 111.41(19)
C3 C2 H2 124.3
C1 C2 H2 124.3
C2 C3 C4 125.47(19)
C2 C3 C10 112.30(19)
C4 C3 C10 122.08(18)
C9 C4 C5 118.0(2)
C9 C4 C3 121.99(19)
C5 C4 C3 120.0(2)
C6 C5 C4 120.5(2)
C6 C5 H5 119.7
C4 C5 H5 119.7
C7 C6 C5 120.5(2)
C7 C6 H6 119.7
C5 C6 H6 119.7
C8 C7 C6 119.6(2)
C8 C7 H7 120.2
C6 C7 H7 120.2
C7 C8 C9 120.1(2)
C7 C8 H8 119.9
C9 C8 H8 119.9
C8 C9 C4 121.3(2)
C8 C9 H9 119.4
C4 C9 H9 119.4
C3 C10 C11 111.18(16)
C3 C10 C17 115.23(16)
C11 C10 C17 112.05(16)
C3 C10 C20 102.88(16)
C11 C10 C20 113.73(16)
C17 C10 C20 101.11(16)
C16 C11 C12 118.14(19)
C16 C11 C10 122.64(18)
C12 C11 C10 119.20(18)
C13 C12 C11 120.6(2)
C13 C12 H12 119.7
C11 C12 H12 119.7
C14 C13 C12 120.4(2)
C14 C13 H13 119.8
C12 C13 H13 119.8
C15 C14 C13 119.4(2)
C15 C14 H14 120.3
C13 C14 H14 120.3
C14 C15 C16 120.7(2)
C14 C15 H15 119.6
C16 C15 H15 119.6
C15 C16 C11 120.7(2)
C15 C16 H16 119.6
C11 C16 H16 119.6
C21 C17 C18 97.91(16)
C21 C17 C10 110.83(16)
C18 C17 C10 97.90(15)
C21 C17 H17 115.8
C18 C17 H17 115.8
C10 C17 H17 115.8
O1 C18 C19 132.4(2)
O1 C18 C17 131.1(2)
C19 C18 C17 96.54(16)
C28 C19 C18 97.30(16)
C28 C19 C20 109.77(16)
C18 C19 C20 97.55(16)
C28 C19 H19 116.4
C18 C19 H19 116.4
C20 C19 H19 116.4
C1 C20 C19 113.46(17)
C1 C20 C10 105.10(17)
C19 C20 C10 105.33(16)
C1 C20 H20 110.9
C19 C20 H20 110.9
C10 C20 H20 110.9
C28 C21 C22 129.79(18)
C28 C21 C17 108.42(18)
C22 C21 C17 121.78(17)
C27 C22 C23 118.2(2)
C27 C22 C21 121.22(19)
C23 C22 C21 120.53(19)
C24 C23 C22 121.0(2)
C24 C23 H23 119.5
C22 C23 H23 119.5
C25 C24 C23 119.8(2)
C25 C24 H24 120.1
C23 C24 H24 120.1
C24 C25 C26 119.9(2)
C24 C25 H25 120.0
C26 C25 H25 120.0
C27 C26 C25 120.4(2)
C27 C26 H26 119.8
C25 C26 H26 119.8
C26 C27 C22 120.7(2)
C26 C27 H27 119.7
C22 C27 H27 119.7
C21 C28 C29 128.64(19)
C21 C28 C19 107.54(18)
C29 C28 C19 123.56(18)
C34 C29 C30 118.2(2)
C34 C29 C28 121.20(19)
C30 C29 C28 120.56(19)
C31 C30 C29 121.0(2)
C31 C30 H30 119.5
C29 C30 H30 119.5
C30 C31 C32 120.0(2)
C30 C31 H31 120.0
C32 C31 H31 120.0
C33 C32 C31 119.4(2)
C33 C32 H32 120.3
C31 C32 H32 120.3
C32 C33 C34 121.0(2)
C32 C33 H33 119.5
C34 C33 H33 119.5
C33 C34 C29 120.4(2)
C33 C34 H34 119.8
C29 C34 H34 119.8

loop_
_geom_bond_atom_site_label_1
_geom_bond_atom_site_label_2
_geom_bond_distance
O1 C18 1.200(2)
O2 C1 1.223(3)
C1 C2 1.456(3)
C1 C20 1.519(3)
C2 C3 1.345(3)
C2 H2 0.9500
C3 C4 1.472(3)
C3 C10 1.530(3)
C4 C9 1.390(3)
C4 C5 1.400(3)
C5 C6 1.382(3)
C5 H5 0.9500
C6 C7 1.381(4)
C6 H6 0.9500
C7 C8 1.376(4)
C7 H7 0.9500
C8 C9 1.381(3)
C8 H8 0.9500
C9 H9 0.9500
C10 C11 1.532(3)
C10 C17 1.575(3)
C10 C20 1.577(3)
C11 C16 1.390(3)
C11 C12 1.393(3)
C12 C13 1.391(3)
C12 H12 0.9500
C13 C14 1.382(3)
C13 H13 0.9500
C14 C15 1.370(3)
C14 H14 0.9500
C15 C16 1.390(3)
C15 H15 0.9500
C16 H16 0.9500
C17 C21 1.515(3)
C17 C18 1.538(3)
C17 H17 1.0000
C18 C19 1.535(3)
C19 C28 1.521(3)
C19 C20 1.556(3)
C19 H19 1.0000
C20 H20 1.0000
C21 C28 1.355(3)
C21 C22 1.479(3)
C22 C27 1.391(3)
C22 C23 1.394(3)
C23 C24 1.383(3)
C23 H23 0.9500
C24 C25 1.376(4)
C24 H24 0.9500
C25 C26 1.382(4)
C25 H25 0.9500
C26 C27 1.376(3)
C26 H26 0.9500
C27 H27 0.9500
C28 C29 1.477(3)
C29 C34 1.392(3)
C29 C30 1.395(3)
C30 C31 1.384(3)
C30 H30 0.9500
C31 C32 1.385(3)
C31 H31 0.9500
C32 C33 1.375(3)
C32 H32 0.9500
C33 C34 1.383(3)
C33 H33 0.9500
C34 H34 0.9500

loop_
_geom_torsion_atom_site_label_1
_geom_torsion_atom_site_label_2
_geom_torsion_atom_site_label_3
_geom_torsion_atom_site_label_4
_geom_torsion
O2 C1 C2 C3 -179.7(2)
C20 C1 C2 C3 0.5(2)
C1 C2 C3 C4 -174.44(19)
C1 C2 C3 C10 1.1(2)
C2 C3 C4 C9 -156.8(2)
C10 C3 C4 C9 28.1(3)
C2 C3 C4 C5 25.8(3)
C10 C3 C4 C5 -149.3(2)
C9 C4 C5 C6 -0.1(3)
C3 C4 C5 C6 177.4(2)
C4 C5 C6 C7 0.1(4)
C5 C6 C7 C8 0.5(4)
C6 C7 C8 C9 -1.0(4)
C7 C8 C9 C4 0.9(4)
C5 C4 C9 C8 -0.4(3)
C3 C4 C9 C8 -177.9(2)
C2 C3 C10 C11 -124.23(19)
C4 C3 C10 C11 51.5(2)
C2 C3 C10 C17 106.9(2)
C4 C3 C10 C17 -77.4(2)
C2 C3 C10 C20 -2.1(2)
C4 C3 C10 C20 173.60(17)
C3 C10 C11 C16 -128.4(2)
C17 C10 C11 C16 2.1(3)
C20 C10 C11 C16 116.0(2)
C3 C10 C11 C12 50.4(2)
C17 C10 C11 C12 -179.04(18)
C20 C10 C11 C12 -65.1(2)
C16 C11 C12 C13 0.8(3)
C10 C11 C12 C13 -178.08(19)
C11 C12 C13 C14 0.7(3)
C12 C13 C14 C15 -1.7(4)
C13 C14 C15 C16 1.2(4)
C14 C15 C16 C11 0.3(4)
C12 C11 C16 C15 -1.3(3)
C10 C11 C16 C15 177.5(2)
C3 C10 C17 C21 -47.1(2)
C11 C10 C17 C21 -175.59(16)
C20 C10 C17 C21 62.94(19)
C3 C10 C17 C18 -148.76(17)
C11 C10 C17 C18 82.80(19)
C20 C10 C17 C18 -38.67(17)
C21 C17 C18 O1 129.4(2)
C10 C17 C18 O1 -118.1(2)
C21 C17 C18 C19 -51.05(16)
C10 C17 C18 C19 61.39(16)
O1 C18 C19 C28 -128.0(2)
C17 C18 C19 C28 52.54(16)
O1 C18 C19 C20 120.9(2)
C17 C18 C19 C20 -58.62(16)
O2 C1 C20 C19 63.8(3)
C2 C1 C20 C19 -116.30(19)
O2 C1 C20 C10 178.4(2)
C2 C1 C20 C10 -1.7(2)
C28 C19 C20 C1 47.7(2)
C18 C19 C20 C1 148.29(18)
C28 C19 C20 C10 -66.7(2)
C18 C19 C20 C10 33.87(18)
C3 C10 C20 C1 2.24(19)
C11 C10 C20 C1 122.59(18)
C17 C10 C20 C1 -117.13(16)
C3 C10 C20 C19 122.34(16)
C11 C10 C20 C19 -117.31(17)
C17 C10 C20 C19 2.97(19)
C18 C17 C21 C28 31.1(2)
C10 C17 C21 C28 -70.5(2)
C18 C17 C21 C22 -149.78(18)
C10 C17 C21 C22 108.6(2)
C28 C21 C22 C27 51.3(3)
C17 C21 C22 C27 -127.6(2)
C28 C21 C22 C23 -130.0(2)
C17 C21 C22 C23 51.1(3)
C27 C22 C23 C24 -2.2(3)
C21 C22 C23 C24 179.0(2)
C22 C23 C24 C25 1.8(4)
C23 C24 C25 C26 0.2(4)
C24 C25 C26 C27 -1.7(4)
C25 C26 C27 C22 1.2(3)
C23 C22 C27 C26 0.7(3)
C21 C22 C27 C26 179.5(2)
C22 C21 C28 C29 9.6(4)
C17 C21 C28 C29 -171.36(19)
C22 C21 C28 C19 -176.22(19)
C17 C21 C28 C19 2.8(2)
C18 C19 C28 C21 -35.6(2)
C20 C19 C28 C21 65.1(2)
C18 C19 C28 C29 138.9(2)
C20 C19 C28 C29 -120.3(2)
C21 C28 C29 C34 -148.3(2)
C19 C28 C29 C34 38.3(3)
C21 C28 C29 C30 34.1(3)
C19 C28 C29 C30 -139.3(2)
C34 C29 C30 C31 0.4(3)
C28 C29 C30 C31 178.1(2)
C29 C30 C31 C32 0.4(4)
C30 C31 C32 C33 -0.7(4)
C31 C32 C33 C34 0.2(4)
C32 C33 C34 C29 0.7(4)
C30 C29 C34 C33 -1.0(3)
C28 C29 C34 C33 -178.6(2)
